data_1505534
loop_
_publ_author_name
'Oppenheimer, Jossian'
'Hsung, Richard P.'
'Figueroa, Ruth'
'Johnson, Whitney L.'

_publ_section_title
;
 Stereochemical control of both C-C and C-N axial chirality in the
 synthesis of chiral N,O-biaryls.
;
_journal_issue 20
_journal_name_full 'Organic letters'
_journal_page_first 3969
_journal_page_last 3972
_journal_paper_doi 10.1021/ol701692m
_journal_volume 9
_journal_year 2007
_chemical_absolute_configuration ad
_chemical_formula_moiety 'C38 H47 N O10 S'
_chemical_formula_sum 'C38 H47 N O10 S'
_chemical_formula_weight 709.83
_chemical_name_common 07026
_chemical_name_systematic
; 
 ? 
;
_space_group_IT_number 19
_symmetry_cell_setting orthorhombic
_symmetry_space_group_name_Hall 'P 2ac 2ab'
_symmetry_space_group_name_H-M 'P 21 21 21'
_atom_sites_solution_hydrogens geom
_atom_sites_solution_primary direct
_atom_sites_solution_secondary difmap
_audit_creation_method SHELXL-97
_cell_angle_alpha 90.00
_cell_angle_beta 90.00
_cell_angle_gamma 90.00
_cell_formula_units_Z 4
_cell_length_a 9.8046(8)
_cell_length_b 14.0001(12)
_cell_length_c 26.276(2)
_cell_measurement_reflns_used 3347
_cell_measurement_temperature 173(2)
_cell_measurement_theta_max 26.87
_cell_measurement_theta_min 2.65
_cell_volume 3606.8(5)
_computing_cell_refinement 'SAINT, Bruker'
_computing_data_collection 'SMART, Bruker'
_computing_data_reduction 'SAINT, Bruker'
_computing_molecular_graphics 'SHELXTL, Bruker'
_computing_publication_material 'Bruker SHELXTL'
_computing_structure_refinement 'SHELXL-97 (Sheldrick, 1997)'
_computing_structure_solution 'SHELXS-97 (Sheldrick, 1990)'
_diffrn_ambient_temperature 173(2)
_diffrn_measured_fraction_theta_full 0.998
_diffrn_measured_fraction_theta_max 0.998
_diffrn_measurement_device_type 'Bruker SMART Platform CCD'
_diffrn_measurement_method 'area detector, omega scans per phi'
_diffrn_radiation_monochromator graphite
_diffrn_radiation_source 'normal-focus sealed tube'
_diffrn_radiation_type MoK\a
_diffrn_radiation_wavelength 0.71073
_diffrn_reflns_av_R_equivalents 0.0314
_diffrn_reflns_av_sigmaI/netI 0.0228
_diffrn_reflns_limit_h_max 12
_diffrn_reflns_limit_h_min -12
_diffrn_reflns_limit_k_max 18
_diffrn_reflns_limit_k_min -18
_diffrn_reflns_limit_l_max 34
_diffrn_reflns_limit_l_min -33
_diffrn_reflns_number 42430
_diffrn_reflns_theta_full 27.49
_diffrn_reflns_theta_max 27.49
_diffrn_reflns_theta_min 1.55
_exptl_absorpt_coefficient_mu 0.149
_exptl_absorpt_correction_T_max 0.9637
_exptl_absorpt_correction_T_min 0.9160
_exptl_absorpt_correction_type multi-scan
_exptl_absorpt_process_details 'SADABS, R. Blessing, 1995'
_exptl_crystal_colour colorless
_exptl_crystal_density_diffrn 1.307
_exptl_crystal_density_method 'not measured'
_exptl_crystal_description block
_exptl_crystal_F_000 1512
_exptl_crystal_size_max 0.60
_exptl_crystal_size_mid 0.38
_exptl_crystal_size_min 0.25
_refine_diff_density_max 0.583
_refine_diff_density_min -0.297
_refine_diff_density_rms 0.052
_refine_ls_abs_structure_details 'Flack H D (1983), 3613 Friedel Pairs, Acta Cryst. A39, 876-881'
_refine_ls_abs_structure_Flack 0.03(8)
_refine_ls_extinction_method none
_refine_ls_goodness_of_fit_ref 1.017
_refine_ls_hydrogen_treatment constr
_refine_ls_matrix_type full
_refine_ls_number_parameters 460
_refine_ls_number_reflns 8240
_refine_ls_number_restraints 0
_refine_ls_restrained_S_all 1.017
_refine_ls_R_factor_all 0.0531
_refine_ls_R_factor_gt 0.0442
_refine_ls_shift/su_max 0.000
_refine_ls_shift/su_mean 0.000
_refine_ls_structure_factor_coef Fsqd
_refine_ls_weighting_details 'calc w=1/[\s^2^(Fo^2^)+(0.0784P)^2^+1.4953P] where P=(Fo^2^+2Fc^2^)/3'
_refine_ls_weighting_scheme calc
_refine_ls_wR_factor_gt 0.1204
_refine_ls_wR_factor_ref 0.1306
_reflns_number_gt 7334
_reflns_number_total 8240
_reflns_threshold_expression >2sigma(I)
_cod_data_source_file ol701692m-file004.cif
_cod_data_source_block 07026
_cod_depositor_comments
;
The following automatic conversions were performed:

'_symmetry_cell_setting' value 'Orthorhombic' changed to
'orthorhombic' according to
/home/saulius/struct/CIF-dictionaries/cif_core.dic dictionary named
'cif_core.dic' version 2.4.1 from 2010-06-29.

Automatic conversion script
Id: cif_fix_values 1715 2011-07-08 13:25:40Z adriana 
;
_cod_original_sg_symbol_H-M P2(1)2(1)2(1)
_cod_database_code 1505534

loop_
_symmetry_equiv_pos_as_xyz
'x, y, z'
'-x+1/2, -y, z+1/2'
'-x, y+1/2, -z+1/2'
'x+1/2, -y+1/2, -z'

loop_
_atom_site_label
_atom_site_type_symbol
_atom_site_fract_x
_atom_site_fract_y
_atom_site_fract_z
_atom_site_U_iso_or_equiv
_atom_site_adp_type
_atom_site_occupancy
_atom_site_symmetry_multiplicity
_atom_site_calc_flag
_atom_site_refinement_flags
S1 S 0.20384(7) 0.73749(4) 0.85959(3) 0.03993(15) Uani 1 1 d .
O1 O 0.6232(3) 0.8356(2) 0.86059(10) 0.0766(8) Uani 1 1 d .
O2 O 0.1723(3) 0.83576(17) 0.86533(12) 0.0826(9) Uani 1 1 d .
O3 O 0.1422(2) 0.67388(19) 0.89485(8) 0.0661(7) Uani 1 1 d .
O4 O 0.16574(16) 0.70498(11) 0.80271(6) 0.0321(3) Uani 1 1 d .
O5 O 0.42224(15) 0.63337(12) 0.74494(6) 0.0332(3) Uani 1 1 d .
O6 O 0.35449(16) 0.63537(12) 0.66505(6) 0.0337(4) Uani 1 1 d .
O7 O 0.4449(2) 0.33426(15) 0.98846(7) 0.0483(5) Uani 1 1 d .
O8 O 0.61726(16) 0.31281(13) 0.93370(6) 0.0368(4) Uani 1 1 d .
O9 O 0.43961(18) 0.12855(12) 0.94032(6) 0.0362(4) Uani 1 1 d .
O10 O 0.31522(17) 0.13662(12) 0.86903(7) 0.0374(4) Uani 1 1 d .
N1 N 0.23751(16) 0.54228(12) 0.72427(6) 0.0214(3) Uani 1 1 d .
C1 C 0.4663(3) 0.7244(2) 0.90264(9) 0.0418(6) Uani 1 1 d .
C2 C 0.6024(3) 0.7768(2) 0.89263(12) 0.0544(7) Uani 1 1 d .
C3 C 0.7006(4) 0.7460(3) 0.93336(14) 0.0653(9) Uani 1 1 d .
H3A H 0.7340 0.8012 0.9534 0.078 Uiso 1 1 calc R
H3B H 0.7793 0.7111 0.9188 0.078 Uiso 1 1 calc R
C4 C 0.6102(3) 0.6802(2) 0.96558(11) 0.0547(7) Uani 1 1 d .
H4 H 0.6618 0.6361 0.9885 0.066 Uiso 1 1 calc R
C5 C 0.5127(4) 0.7457(3) 0.99281(13) 0.0686(10) Uani 1 1 d .
H5A H 0.5616 0.8003 1.0083 0.082 Uiso 1 1 calc R
H5B H 0.4625 0.7110 1.0198 0.082 Uiso 1 1 calc R
C6 C 0.4136(3) 0.7804(2) 0.95014(11) 0.0512(7) Uani 1 1 d .
H6A H 0.4206 0.8503 0.9450 0.061 Uiso 1 1 calc R
H6B H 0.3179 0.7636 0.9581 0.061 Uiso 1 1 calc R
C7 C 0.5212(3) 0.6298(2) 0.92593(11) 0.0504(7) Uani 1 1 d .
C8 C 0.4082(5) 0.5685(3) 0.94968(14) 0.0732(11) Uani 1 1 d .
H8A H 0.3475 0.6093 0.9698 0.110 Uiso 1 1 calc R
H8B H 0.4492 0.5199 0.9717 0.110 Uiso 1 1 calc R
H8C H 0.3559 0.5372 0.9226 0.110 Uiso 1 1 calc R
C9 C 0.5997(4) 0.5709(3) 0.88692(14) 0.0634(8) Uani 1 1 d .
H9A H 0.6670 0.6116 0.8699 0.095 Uiso 1 1 calc R
H9B H 0.5361 0.5450 0.8617 0.095 Uiso 1 1 calc R
H9C H 0.6466 0.5182 0.9041 0.095 Uiso 1 1 calc R
C10 C 0.3794(3) 0.7214(2) 0.85417(9) 0.0435(6) Uani 1 1 d .
H10A H 0.3950 0.6588 0.8376 0.052 Uiso 1 1 calc R
H10B H 0.4145 0.7710 0.8308 0.052 Uiso 1 1 calc R
C11 C 0.0331(2) 0.67013(15) 0.79297(8) 0.0280(4) Uani 1 1 d .
C12 C -0.0681(2) 0.73511(17) 0.78174(10) 0.0373(5) Uani 1 1 d .
H12 H -0.0506 0.8018 0.7832 0.045 Uiso 1 1 calc R
C13 C -0.1950(2) 0.70143(17) 0.76838(10) 0.0398(6) Uani 1 1 d .
H13 H -0.2661 0.7450 0.7603 0.048 Uiso 1 1 calc R
C14 C -0.2190(2) 0.60445(17) 0.76672(9) 0.0347(5) Uani 1 1 d .
H14 H -0.3068 0.5821 0.7570 0.042 Uiso 1 1 calc R
C15 C -0.1174(2) 0.53807(15) 0.77895(8) 0.0279(4) Uani 1 1 d .
C16 C -0.1507(2) 0.43285(16) 0.77683(10) 0.0351(5) Uani 1 1 d .
H16A H -0.1861 0.4168 0.7430 0.053 Uiso 1 1 calc R
H16B H -0.2197 0.4178 0.8026 0.053 Uiso 1 1 calc R
H16C H -0.0680 0.3956 0.7835 0.053 Uiso 1 1 calc R
C17 C 0.01300(19) 0.57135(14) 0.79232(8) 0.0237(4) Uani 1 1 d .
C18 C 0.12765(19) 0.50481(13) 0.80580(7) 0.0216(4) Uani 1 1 d .
C19 C 0.23907(19) 0.49350(13) 0.77256(7) 0.0203(4) Uani 1 1 d .
C20 C 0.34746(18) 0.43154(13) 0.78353(7) 0.0210(4) Uani 1 1 d .
C21 C 0.46583(19) 0.41541(15) 0.74832(8) 0.0277(4) Uani 1 1 d .
H21A H 0.4971 0.3492 0.7514 0.041 Uiso 1 1 calc R
H21B H 0.5403 0.4589 0.7574 0.041 Uiso 1 1 calc R
H21C H 0.4373 0.4276 0.7132 0.041 Uiso 1 1 calc R
C22 C 0.34124(19) 0.38257(13) 0.82968(7) 0.0207(4) Uani 1 1 d .
C23 C 0.4467(2) 0.31342(15) 0.84892(7) 0.0256(4) Uani 1 1 d .
H23A H 0.5371 0.3445 0.8516 0.031 Uiso 1 1 calc R
H23B H 0.4543 0.2575 0.8261 0.031 Uiso 1 1 calc R
C24 C 0.3930(2) 0.28294(14) 0.90262(8) 0.0250(4) Uani 1 1 d .
C25 C 0.2477(2) 0.32752(15) 0.90838(8) 0.0272(4) Uani 1 1 d .
H25A H 0.1768 0.2771 0.9085 0.033 Uiso 1 1 calc R
H25B H 0.2407 0.3647 0.9403 0.033 Uiso 1 1 calc R
C26 C 0.23198(19) 0.39190(14) 0.86241(7) 0.0230(4) Uani 1 1 d .
C27 C 0.12309(19) 0.45314(14) 0.85190(7) 0.0229(4) Uani 1 1 d .
C28 C 0.0085(2) 0.46359(17) 0.88968(9) 0.0324(5) Uani 1 1 d .
H28A H 0.0463 0.4743 0.9237 0.049 Uiso 1 1 calc R
H28B H -0.0467 0.4052 0.8898 0.049 Uiso 1 1 calc R
H28C H -0.0488 0.5180 0.8801 0.049 Uiso 1 1 calc R
C29 C 0.4848(2) 0.31414(15) 0.94674(8) 0.0300(4) Uani 1 1 d .
C30 C 0.7125(3) 0.3337(2) 0.97436(11) 0.0499(7) Uani 1 1 d .
H30A H 0.8054 0.3353 0.9607 0.075 Uiso 1 1 calc R
H30B H 0.7061 0.2840 1.0005 0.075 Uiso 1 1 calc R
H30C H 0.6903 0.3959 0.9894 0.075 Uiso 1 1 calc R
C31 C 0.3877(2) 0.17428(15) 0.90718(8) 0.0261(4) Uani 1 1 d .
C32 C 0.3100(3) 0.03331(18) 0.86826(12) 0.0481(7) Uani 1 1 d .
H32A H 0.2576 0.0120 0.8386 0.072 Uiso 1 1 calc R
H32B H 0.2661 0.0102 0.8994 0.072 Uiso 1 1 calc R
H32C H 0.4029 0.0077 0.8662 0.072 Uiso 1 1 calc R
C33 C 0.3421(2) 0.60375(14) 0.71349(8) 0.0255(4) Uani 1 1 d .
C34 C 0.1459(2) 0.50201(14) 0.68540(7) 0.0233(4) Uani 1 1 d .
H34A H 0.0537 0.4939 0.7002 0.028 Uiso 1 1 calc R
H34B H 0.1797 0.4382 0.6752 0.028 Uiso 1 1 calc R
C35 C 0.1365(2) 0.56559(15) 0.63851(8) 0.0273(4) Uani 1 1 d .
C36 C 0.2829(2) 0.58751(17) 0.62405(8) 0.0323(5) Uani 1 1 d .
H36A H 0.3307 0.5272 0.6156 0.039 Uiso 1 1 calc R
H36B H 0.2840 0.6286 0.5934 0.039 Uiso 1 1 calc R
C37 C 0.0713(3) 0.5092(2) 0.59512(9) 0.0408(6) Uani 1 1 d .
H37A H 0.1279 0.4535 0.5872 0.061 Uiso 1 1 calc R
H37B H 0.0641 0.5500 0.5649 0.061 Uiso 1 1 calc R
H37C H -0.0199 0.4880 0.6054 0.061 Uiso 1 1 calc R
C38 C 0.0574(3) 0.65826(18) 0.64942(11) 0.0427(6) Uani 1 1 d .
H38A H 0.0551 0.6977 0.6186 0.064 Uiso 1 1 calc R
H38B H 0.1028 0.6935 0.6768 0.064 Uiso 1 1 calc R
H38C H -0.0360 0.6426 0.6597 0.064 Uiso 1 1 calc R

loop_
_atom_site_aniso_label
_atom_site_aniso_U_11
_atom_site_aniso_U_22
_atom_site_aniso_U_33
_atom_site_aniso_U_23
_atom_site_aniso_U_13
_atom_site_aniso_U_12
S1 0.0414(3) 0.0317(3) 0.0467(3) -0.0154(2) 0.0004(3) -0.0050(2)
O1 0.0776(16) 0.0804(17) 0.0718(15) 0.0314(14) -0.0164(14) -0.0308(14)
O2 0.0843(17) 0.0478(13) 0.116(2) -0.0447(14) -0.0229(16) 0.0116(12)
O3 0.0674(14) 0.0927(17) 0.0383(10) -0.0249(11) 0.0201(10) -0.0400(13)
O4 0.0304(8) 0.0254(7) 0.0404(8) -0.0024(6) -0.0021(6) -0.0052(6)
O5 0.0261(7) 0.0356(8) 0.0381(8) 0.0000(7) -0.0022(6) -0.0095(6)
O6 0.0307(8) 0.0364(8) 0.0341(8) 0.0099(7) -0.0012(6) -0.0145(7)
O7 0.0449(10) 0.0617(12) 0.0384(9) -0.0148(9) -0.0066(8) 0.0052(9)
O8 0.0293(8) 0.0486(10) 0.0325(8) 0.0047(7) -0.0086(7) -0.0036(7)
O9 0.0405(9) 0.0326(8) 0.0356(8) 0.0093(7) -0.0022(7) 0.0049(7)
O10 0.0350(8) 0.0320(8) 0.0451(9) -0.0037(7) -0.0095(7) -0.0025(7)
N1 0.0183(7) 0.0220(7) 0.0240(8) 0.0031(6) -0.0005(6) -0.0028(6)
C1 0.0529(15) 0.0439(13) 0.0286(11) -0.0020(10) -0.0074(11) -0.0012(12)
C2 0.0620(18) 0.0485(16) 0.0526(16) 0.0093(13) -0.0112(14) -0.0142(14)
C3 0.0627(19) 0.072(2) 0.0610(19) 0.0026(16) -0.0196(16) -0.0192(17)
C4 0.0635(18) 0.0637(19) 0.0369(13) 0.0064(13) -0.0120(13) -0.0042(15)
C5 0.088(2) 0.076(2) 0.0421(16) -0.0110(15) -0.0184(16) -0.012(2)
C6 0.0627(18) 0.0506(16) 0.0404(13) -0.0120(12) -0.0062(13) -0.0052(14)
C7 0.0616(18) 0.0449(15) 0.0446(14) 0.0039(12) -0.0117(13) -0.0073(13)
C8 0.105(3) 0.060(2) 0.0544(18) 0.0169(16) -0.0066(19) -0.030(2)
C9 0.0621(19) 0.0568(18) 0.071(2) -0.0071(16) -0.0080(16) 0.0118(16)
C10 0.0404(13) 0.0611(16) 0.0289(11) -0.0019(11) -0.0023(10) -0.0031(12)
C11 0.0260(10) 0.0239(10) 0.0341(11) 0.0003(8) 0.0026(8) 0.0018(8)
C12 0.0383(12) 0.0233(10) 0.0504(14) 0.0032(10) 0.0042(11) 0.0065(9)
C13 0.0295(11) 0.0355(12) 0.0546(14) 0.0102(10) 0.0022(11) 0.0166(10)
C14 0.0197(9) 0.0409(12) 0.0435(12) 0.0054(10) -0.0003(9) 0.0052(9)
C15 0.0225(9) 0.0259(10) 0.0352(11) 0.0014(8) 0.0007(8) 0.0026(8)
C16 0.0261(10) 0.0282(10) 0.0511(13) 0.0026(10) -0.0028(10) -0.0019(9)
C17 0.0202(9) 0.0224(9) 0.0284(9) 0.0017(8) 0.0003(7) 0.0045(8)
C18 0.0189(9) 0.0181(8) 0.0278(9) -0.0020(7) -0.0014(7) 0.0010(7)
C19 0.0199(8) 0.0180(8) 0.0230(9) 0.0012(7) -0.0010(7) -0.0026(7)
C20 0.0167(8) 0.0213(8) 0.0250(9) -0.0026(7) -0.0024(7) -0.0007(7)
C21 0.0201(9) 0.0316(11) 0.0312(10) 0.0006(8) 0.0043(8) 0.0034(8)
C22 0.0182(8) 0.0191(8) 0.0247(9) -0.0024(7) -0.0018(7) 0.0012(7)
C23 0.0231(9) 0.0279(10) 0.0258(9) 0.0037(8) -0.0003(8) 0.0086(8)
C24 0.0241(9) 0.0238(9) 0.0271(9) 0.0020(8) -0.0014(8) 0.0047(8)
C25 0.0244(9) 0.0296(10) 0.0277(9) 0.0059(8) 0.0019(8) 0.0068(8)
C26 0.0234(9) 0.0229(9) 0.0228(9) -0.0016(7) -0.0021(7) 0.0012(7)
C27 0.0209(9) 0.0219(9) 0.0259(9) 0.0008(7) 0.0014(7) 0.0024(7)
C28 0.0278(10) 0.0366(11) 0.0327(11) 0.0047(9) 0.0076(9) 0.0096(9)
C29 0.0306(10) 0.0275(10) 0.0319(10) 0.0010(8) -0.0036(9) 0.0027(8)
C30 0.0406(13) 0.0662(18) 0.0429(14) 0.0082(13) -0.0184(11) -0.0123(13)
C31 0.0217(9) 0.0266(9) 0.0301(10) 0.0019(8) 0.0056(8) 0.0044(8)
C32 0.0444(14) 0.0316(12) 0.0685(18) -0.0131(12) 0.0007(13) -0.0038(11)
C33 0.0210(9) 0.0250(9) 0.0305(10) 0.0017(8) -0.0001(8) -0.0026(7)
C34 0.0200(9) 0.0244(9) 0.0255(9) 0.0027(7) -0.0022(7) -0.0030(7)
C35 0.0239(9) 0.0300(10) 0.0280(9) 0.0069(8) -0.0033(8) -0.0013(8)
C36 0.0292(10) 0.0397(12) 0.0280(10) 0.0078(9) -0.0004(8) -0.0080(9)
C37 0.0410(13) 0.0528(15) 0.0285(11) 0.0070(10) -0.0096(10) -0.0115(11)
C38 0.0371(12) 0.0358(12) 0.0552(15) 0.0150(11) -0.0043(11) 0.0083(10)

loop_
_atom_type_symbol
_atom_type_description
_atom_type_scat_dispersion_real
_atom_type_scat_dispersion_imag
_atom_type_scat_source
C C 0.0033 0.0016 'International Tables Vol C Tables 4.2.6.8 and 6.1.1.4'
H H 0.0000 0.0000 'International Tables Vol C Tables 4.2.6.8 and 6.1.1.4'
N N 0.0061 0.0033 'International Tables Vol C Tables 4.2.6.8 and 6.1.1.4'
O O 0.0106 0.0060 'International Tables Vol C Tables 4.2.6.8 and 6.1.1.4'
S S 0.1246 0.1234 'International Tables Vol C Tables 4.2.6.8 and 6.1.1.4'

loop_
_geom_angle_atom_site_label_1
_geom_angle_atom_site_label_2
_geom_angle_atom_site_label_3
_geom_angle
O2 S1 O3 116.52(18)
O2 S1 O4 108.85(14)
O3 S1 O4 109.29(11)
O2 S1 C10 110.48(16)
O3 S1 C10 113.10(16)
O4 S1 C10 96.71(10)
C11 O4 S1 118.72(14)
C33 O6 C36 120.29(16)
C29 O8 C30 115.6(2)
C31 O10 C32 115.02(19)
C33 N1 C19 118.19(16)
C33 N1 C34 123.66(16)
C19 N1 C34 115.84(15)
C10 C1 C2 110.6(2)
C10 C1 C7 119.8(2)
C2 C1 C7 99.9(2)
C10 C1 C6 119.6(2)
C2 C1 C6 100.5(2)
C7 C1 C6 103.2(2)
O1 C2 C3 126.2(3)
O1 C2 C1 126.5(3)
C3 C2 C1 107.2(2)
C2 C3 C4 101.3(3)
C2 C3 H3A 111.5
C4 C3 H3A 111.5
C2 C3 H3B 111.5
C4 C3 H3B 111.5
H3A C3 H3B 109.3
C5 C4 C7 104.0(3)
C5 C4 C3 105.3(3)
C7 C4 C3 103.3(2)
C5 C4 H4 114.3
C7 C4 H4 114.3
C3 C4 H4 114.3
C4 C5 C6 104.1(2)
C4 C5 H5A 110.9
C6 C5 H5A 110.9
C4 C5 H5B 110.9
C6 C5 H5B 110.9
H5A C5 H5B 109.0
C5 C6 C1 102.2(3)
C5 C6 H6A 111.3
C1 C6 H6A 111.3
C5 C6 H6B 111.3
C1 C6 H6B 111.3
H6A C6 H6B 109.2
C9 C7 C4 114.8(3)
C9 C7 C8 109.6(3)
C4 C7 C8 113.1(3)
C9 C7 C1 111.8(3)
C4 C7 C1 94.1(2)
C8 C7 C1 112.7(3)
C7 C8 H8A 109.5
C7 C8 H8B 109.5
H8A C8 H8B 109.5
C7 C8 H8C 109.5
H8A C8 H8C 109.5
H8B C8 H8C 109.5
C7 C9 H9A 109.5
C7 C9 H9B 109.5
H9A C9 H9B 109.5
C7 C9 H9C 109.5
H9A C9 H9C 109.5
H9B C9 H9C 109.5
C1 C10 S1 118.54(19)
C1 C10 H10A 107.7
S1 C10 H10A 107.7
C1 C10 H10B 107.7
S1 C10 H10B 107.7
H10A C10 H10B 107.1
C12 C11 C17 123.3(2)
C12 C11 O4 118.28(19)
C17 C11 O4 118.28(18)
C13 C12 C11 118.6(2)
C13 C12 H12 120.7
C11 C12 H12 120.7
C12 C13 C14 120.0(2)
C12 C13 H13 120.0
C14 C13 H13 120.0
C13 C14 C15 121.7(2)
C13 C14 H14 119.2
C15 C14 H14 119.2
C14 C15 C17 119.01(19)
C14 C15 C16 119.0(2)
C17 C15 C16 121.99(18)
C15 C16 H16A 109.5
C15 C16 H16B 109.5
H16A C16 H16B 109.5
C15 C16 H16C 109.5
H16A C16 H16C 109.5
H16B C16 H16C 109.5
C11 C17 C15 117.35(18)
C11 C17 C18 120.38(18)
C15 C17 C18 122.27(18)
C19 C18 C27 119.96(17)
C19 C18 C17 120.28(17)
C27 C18 C17 119.76(17)
C20 C19 C18 122.03(17)
C20 C19 N1 118.84(17)
C18 C19 N1 119.00(17)
C22 C20 C19 116.74(17)
C22 C20 C21 119.72(17)
C19 C20 C21 123.53(17)
C20 C21 H21A 109.5
C20 C21 H21B 109.5
H21A C21 H21B 109.5
C20 C21 H21C 109.5
H21A C21 H21C 109.5
H21B C21 H21C 109.5
C26 C22 C20 121.96(17)
C26 C22 C23 112.66(17)
C20 C22 C23 125.36(17)
C22 C23 C24 104.31(15)
C22 C23 H23A 110.9
C24 C23 H23A 110.9
C22 C23 H23B 110.9
C24 C23 H23B 110.9
H23A C23 H23B 108.9
C31 C24 C29 104.17(16)
C31 C24 C25 111.06(17)
C29 C24 C25 110.38(17)
C31 C24 C23 110.72(16)
C29 C24 C23 114.02(17)
C25 C24 C23 106.57(15)
C26 C25 C24 104.64(16)
C26 C25 H25A 110.8
C24 C25 H25A 110.8
C26 C25 H25B 110.8
C24 C25 H25B 110.8
H25A C25 H25B 108.9
C22 C26 C27 121.89(18)
C22 C26 C25 111.21(17)
C27 C26 C25 126.89(18)
C26 C27 C18 117.38(18)
C26 C27 C28 119.98(18)
C18 C27 C28 122.63(17)
C27 C28 H28A 109.5
C27 C28 H28B 109.5
H28A C28 H28B 109.5
C27 C28 H28C 109.5
H28A C28 H28C 109.5
H28B C28 H28C 109.5
O7 C29 O8 123.5(2)
O7 C29 C24 124.7(2)
O8 C29 C24 111.78(18)
O8 C30 H30A 109.5
O8 C30 H30B 109.5
H30A C30 H30B 109.5
O8 C30 H30C 109.5
H30A C30 H30C 109.5
H30B C30 H30C 109.5
O9 C31 O10 124.2(2)
O9 C31 C24 125.2(2)
O10 C31 C24 110.61(17)
O10 C32 H32A 109.5
O10 C32 H32B 109.5
H32A C32 H32B 109.5
O10 C32 H32C 109.5
H32A C32 H32C 109.5
H32B C32 H32C 109.5
O5 C33 O6 118.10(18)
O5 C33 N1 123.99(19)
O6 C33 N1 117.89(18)
N1 C34 C35 111.99(16)
N1 C34 H34A 109.2
C35 C34 H34A 109.2
N1 C34 H34B 109.2
C35 C34 H34B 109.2
H34A C34 H34B 107.9
C36 C35 C34 105.29(16)
C36 C35 C37 108.28(19)
C34 C35 C37 109.11(18)
C36 C35 C38 110.68(19)
C34 C35 C38 111.88(19)
C37 C35 C38 111.4(2)
O6 C36 C35 111.44(18)
O6 C36 H36A 109.3
C35 C36 H36A 109.3
O6 C36 H36B 109.3
C35 C36 H36B 109.3
H36A C36 H36B 108.0
C35 C37 H37A 109.5
C35 C37 H37B 109.5
H37A C37 H37B 109.5
C35 C37 H37C 109.5
H37A C37 H37C 109.5
H37B C37 H37C 109.5
C35 C38 H38A 109.5
C35 C38 H38B 109.5
H38A C38 H38B 109.5
C35 C38 H38C 109.5
H38A C38 H38C 109.5
H38B C38 H38C 109.5

loop_
_geom_bond_atom_site_label_1
_geom_bond_atom_site_label_2
_geom_bond_distance
S1 O2 1.418(2)
S1 O3 1.420(2)
S1 O4 1.6064(17)
S1 C10 1.741(3)
O1 C2 1.195(4)
O4 C11 1.413(3)
O5 C33 1.213(3)
O6 C33 1.353(3)
O6 C36 1.450(3)
O7 C29 1.197(3)
O8 C29 1.344(3)
O8 C30 1.449(3)
O9 C31 1.195(3)
O10 C31 1.337(3)
O10 C32 1.447(3)
N1 C33 1.369(2)
N1 C19 1.441(2)
N1 C34 1.472(2)
C1 C10 1.533(3)
C1 C2 1.546(4)
C1 C7 1.555(4)
C1 C6 1.562(4)
C2 C3 1.503(4)
C3 C4 1.533(5)
C3 H3A 0.9900
C3 H3B 0.9900
C4 C5 1.505(5)
C4 C7 1.532(4)
C4 H4 1.0000
C5 C6 1.561(5)
C5 H5A 0.9900
C5 H5B 0.9900
C6 H6A 0.9900
C6 H6B 0.9900
C7 C9 1.524(5)
C7 C8 1.534(5)
C8 H8A 0.9800
C8 H8B 0.9800
C8 H8C 0.9800
C9 H9A 0.9800
C9 H9B 0.9800
C9 H9C 0.9800
C10 H10A 0.9900
C10 H10B 0.9900
C11 C12 1.378(3)
C11 C17 1.397(3)
C12 C13 1.376(4)
C12 H12 0.9500
C13 C14 1.379(3)
C13 H13 0.9500
C14 C15 1.400(3)
C14 H14 0.9500
C15 C17 1.405(3)
C15 C16 1.510(3)
C16 H16A 0.9800
C16 H16B 0.9800
C16 H16C 0.9800
C17 C18 1.502(3)
C18 C19 1.408(3)
C18 C27 1.412(3)
C19 C20 1.402(3)
C20 C22 1.394(3)
C20 C21 1.501(3)
C21 H21A 0.9800
C21 H21B 0.9800
C21 H21C 0.9800
C22 C26 1.380(3)
C22 C23 1.504(3)
C23 C24 1.565(3)
C23 H23A 0.9900
C23 H23B 0.9900
C24 C31 1.527(3)
C24 C29 1.531(3)
C24 C25 1.563(3)
C25 C26 1.515(3)
C25 H25A 0.9900
C25 H25B 0.9900
C26 C27 1.397(3)
C27 C28 1.507(3)
C28 H28A 0.9800
C28 H28B 0.9800
C28 H28C 0.9800
C30 H30A 0.9800
C30 H30B 0.9800
C30 H30C 0.9800
C32 H32A 0.9800
C32 H32B 0.9800
C32 H32C 0.9800
C34 C35 1.523(3)
C34 H34A 0.9900
C34 H34B 0.9900
C35 C36 1.516(3)
C35 C37 1.527(3)
C35 C38 1.538(3)
C36 H36A 0.9900
C36 H36B 0.9900
C37 H37A 0.9800
C37 H37B 0.9800
C37 H37C 0.9800
C38 H38A 0.9800
C38 H38B 0.9800
C38 H38C 0.9800

loop_
_geom_torsion_atom_site_label_1
_geom_torsion_atom_site_label_2
_geom_torsion_atom_site_label_3
_geom_torsion_atom_site_label_4
_geom_torsion
O2 S1 O4 C11 -89.9(2)
O3 S1 O4 C11 38.4(2)
C10 S1 O4 C11 155.76(17)
C10 C1 C2 O1 25.3(5)
C7 C1 C2 O1 152.4(4)
C6 C1 C2 O1 -102.1(4)
C10 C1 C2 C3 -159.2(3)
C7 C1 C2 C3 -32.1(3)
C6 C1 C2 C3 73.5(3)
O1 C2 C3 C4 173.3(4)
C1 C2 C3 C4 -2.3(4)
C2 C3 C4 C5 -71.8(3)
C2 C3 C4 C7 37.0(3)
C7 C4 C5 C6 -36.3(3)
C3 C4 C5 C6 72.0(3)
C4 C5 C6 C1 2.4(3)
C10 C1 C6 C5 167.5(3)
C2 C1 C6 C5 -71.4(3)
C7 C1 C6 C5 31.5(3)
C5 C4 C7 C9 170.3(3)
C3 C4 C7 C9 60.5(3)
C5 C4 C7 C8 -62.9(4)
C3 C4 C7 C8 -172.7(3)
C5 C4 C7 C1 54.0(3)
C3 C4 C7 C1 -55.8(3)
C10 C1 C7 C9 53.7(4)
C2 C1 C7 C9 -67.0(3)
C6 C1 C7 C9 -170.4(3)
C10 C1 C7 C4 172.5(2)
C2 C1 C7 C4 51.8(3)
C6 C1 C7 C4 -51.6(3)
C10 C1 C7 C8 -70.3(3)
C2 C1 C7 C8 169.0(3)
C6 C1 C7 C8 65.6(3)
C2 C1 C10 S1 -140.8(2)
C7 C1 C10 S1 103.9(3)
C6 C1 C10 S1 -24.9(4)
O2 S1 C10 C1 78.7(3)
O3 S1 C10 C1 -53.9(3)
O4 S1 C10 C1 -168.2(2)
S1 O4 C11 C12 86.4(2)
S1 O4 C11 C17 -97.2(2)
C17 C11 C12 C13 -1.1(4)
O4 C11 C12 C13 175.1(2)
C11 C12 C13 C14 0.4(4)
C12 C13 C14 C15 0.7(4)
C13 C14 C15 C17 -1.2(4)
C13 C14 C15 C16 179.5(2)
C12 C11 C17 C15 0.6(3)
O4 C11 C17 C15 -175.52(19)
C12 C11 C17 C18 -179.0(2)
O4 C11 C17 C18 4.8(3)
C14 C15 C17 C11 0.5(3)
C16 C15 C17 C11 179.8(2)
C14 C15 C17 C18 -179.8(2)
C16 C15 C17 C18 -0.5(3)
C11 C17 C18 C19 -70.8(3)
C15 C17 C18 C19 109.6(2)
C11 C17 C18 C27 109.5(2)
C15 C17 C18 C27 -70.1(3)
C27 C18 C19 C20 0.2(3)
C17 C18 C19 C20 -179.45(17)
C27 C18 C19 N1 176.11(17)
C17 C18 C19 N1 -3.6(3)
C33 N1 C19 C20 -61.8(2)
C34 N1 C19 C20 101.6(2)
C33 N1 C19 C18 122.2(2)
C34 N1 C19 C18 -74.4(2)
C18 C19 C20 C22 -1.2(3)
N1 C19 C20 C22 -177.07(16)
C18 C19 C20 C21 178.09(18)
N1 C19 C20 C21 2.2(3)
C19 C20 C22 C26 2.0(3)
C21 C20 C22 C26 -177.30(18)
C19 C20 C22 C23 -179.62(18)
C21 C20 C22 C23 1.1(3)
C26 C22 C23 C24 -3.7(2)
C20 C22 C23 C24 177.80(18)
C22 C23 C24 C31 127.91(18)
C22 C23 C24 C29 -115.02(18)
C22 C23 C24 C25 7.0(2)
C31 C24 C25 C26 -128.42(18)
C29 C24 C25 C26 116.56(19)
C23 C24 C25 C26 -7.7(2)
C20 C22 C26 C27 -1.9(3)
C23 C22 C26 C27 179.53(18)
C20 C22 C26 C25 177.22(18)
C23 C22 C26 C25 -1.3(2)
C24 C25 C26 C22 5.8(2)
C24 C25 C26 C27 -175.14(19)
C22 C26 C27 C18 0.9(3)
C25 C26 C27 C18 -178.14(19)
C22 C26 C27 C28 -177.81(19)
C25 C26 C27 C28 3.2(3)
C19 C18 C27 C26 0.0(3)
C17 C18 C27 C26 179.66(17)
C19 C18 C27 C28 178.60(19)
C17 C18 C27 C28 -1.7(3)
C30 O8 C29 O7 2.5(3)
C30 O8 C29 C24 -175.1(2)
C31 C24 C29 O7 -90.9(3)
C25 C24 C29 O7 28.4(3)
C23 C24 C29 O7 148.3(2)
C31 C24 C29 O8 86.7(2)
C25 C24 C29 O8 -154.02(18)
C23 C24 C29 O8 -34.1(2)
C32 O10 C31 O9 -3.9(3)
C32 O10 C31 C24 176.82(19)
C29 C24 C31 O9 3.7(3)
C25 C24 C31 O9 -115.2(2)
C23 C24 C31 O9 126.6(2)
C29 C24 C31 O10 -177.05(17)
C25 C24 C31 O10 64.1(2)
C23 C24 C31 O10 -54.1(2)
C36 O6 C33 O5 166.26(19)
C36 O6 C33 N1 -15.5(3)
C19 N1 C33 O5 -14.1(3)
C34 N1 C33 O5 -176.09(19)
C19 N1 C33 O6 167.81(17)
C34 N1 C33 O6 5.8(3)
C33 N1 C34 C35 -25.4(3)
C19 N1 C34 C35 172.23(16)
N1 C34 C35 C36 49.6(2)
N1 C34 C35 C37 165.62(18)
N1 C34 C35 C38 -70.7(2)
C33 O6 C36 C35 44.7(3)
C34 C35 C36 O6 -59.4(2)
C37 C35 C36 O6 -176.02(18)
C38 C35 C36 O6 61.7(2)

loop_
_cod_related_entry_id
_cod_related_entry_code
_cod_related_entry_database
1 30651631 ChemSpider
